data_1559403
loop_
_publ_author_name
'Hauge, Sverre'
'Maroy, Kjartan'

_publ_section_title
;
 Reactions between Selenocyanate and Bromine. Syntheses and Crystal
 Structures of Phenyltrimethylammonium Salts of Dibromoselenocyanate,
 [C6H5(CH3)3N][SeCNBr2], and Bromodiselenocyanate,
 [C6H5(CH3)3N][(SeCN)2Br]
;
_journal_name_full 'Acta Chemica Scandinavica'
_journal_page_first 1166
_journal_page_last 1169
_journal_paper_doi 10.3891/acta.chem.scand.46-1166
_journal_volume 46
_journal_year 1992
_chemical_formula_sum 'C10 H14 Br2 N2 Se'
_chemical_formula_weight 401.0
_chemical_name_common
;
[C6H5(CH3)3N][SeCNBr2]
;
_space_group_IT_number 14
_space_group_name_Hall '-P 2ybc'
_space_group_name_H-M_alt 'P 1 21/c 1'
_symmetry_cell_setting monoclinic
_symmetry_Int_Tables_number 14
_symmetry_space_group_name_Hall '-P 2ybc'
_symmetry_space_group_name_H-M 'P 1 21/c 1'
_cell_angle_alpha 90.
_cell_angle_beta 96.03(1)
_cell_angle_gamma 90.
_cell_formula_units_Z 4
_cell_length_a 6.166(1)
_cell_length_b 9.381(1)
_cell_length_c 23.892(2)
_cell_volume 1374.3(3)
_diffrn_ambient_temperature 293
_diffrn_radiation_probe x-ray
_diffrn_radiation_type MoK\a
_diffrn_radiation_wavelength 0.71069
_exptl_absorpt_coefficient_mu 8.44
_exptl_crystal_density_diffrn 1.938
_exptl_crystal_F_000 768
_refine_ls_goodness_of_fit_ref 1.195
_refine_ls_number_parameters 136
_refine_ls_number_reflns 1303
_refine_ls_R_factor_gt 0.063
_refine_ls_wR_factor_gt 0.053
_cod_data_source_file Acta-Chem-Scand-1992-46-1166-1.cif
_cod_data_source_block 1
_cod_original_sg_symbol_H-M 'P 21/c'
_cod_database_code 1559403

loop_
_space_group_symop_id
_space_group_symop_operation_xyz
1 x,y,z
2 -x,1/2+y,1/2-z
3 -x,-y,-z
4 x,1/2-y,1/2+z

loop_
_atom_site_label
_atom_site_type_symbol
_atom_site_thermal_displace_type
_atom_site_fract_x
_atom_site_fract_y
_atom_site_fract_z
_atom_site_occupancy
_atom_site_U_iso_or_equiv
_atom_site_calc_flag
_atom_site_refinement_flags
_atom_site_disorder_assembly
_atom_site_disorder_group
Br1 Br Uiso 0.5042(2) 0.07183(14) 0.26263(5) 1.000 0.0535(4) . . . .
Br2 Br Uiso 0.5582(2) 0.42565(14) 0.42833(6) 1.000 0.0637(4) . . . .
Se Se Uiso 0.54633(19) 0.25428(13) 0.34632(5) 1.000 0.0400(3) . . . .
N2 N Uiso 0.9186(13) 0.2549(9) 0.1455(4) 1.000 0.037(3) . . . .
C21 C Uiso 0.999(2) 0.3342(14) 0.1974(5) 1.000 0.062(4) . . . .
C22 C Uiso 0.957(2) 0.0984(13) 0.1591(5) 1.000 0.061(4) . . . .
C23 C Uiso 0.6757(18) 0.2805(14) 0.1337(6) 1.000 0.060(4) . . . .
C24 C Uiso 1.0255(17) 0.2955(10) 0.0943(5) 1.000 0.037(3) . . . .
C25 C Uiso 1.1607(17) 0.4104(11) 0.0958(4) 1.000 0.041(3) . . . .
C26 C Uiso 1.2535(19) 0.4458(13) 0.0477(6) 1.000 0.062(4) . . . .
C27 C Uiso 1.2154(19) 0.3651(15) -0.0007(5) 1.000 0.061(4) . . . .
C28 C Uiso 1.079(2) 0.2489(14) -0.0019(6) 1.000 0.070(4) . . . .
C29 C Uiso 0.984(2) 0.2151(11) 0.0467(5) 1.000 0.052(4) . . . .
N1 N Uiso 0.0631(14) 0.2374(11) 0.3456(4) 1.000 0.056(3) . . . .
C1 C Uiso 0.2438(18) 0.2440(12) 0.3450(5) 1.000 0.043(3) . . . .

loop_
_atom_type_symbol
_atom_type_description
_atom_type_scat_dispersion_real
_atom_type_scat_dispersion_imag
_atom_type_scat_source
C C 0.0033 0.0016 ' International Tables Vol C Tables 4.2.6.8 and 6.1.1.4'
Br Br -0.2901 2.4595 ' International Tables Vol C Tables 4.2.6.8 and 6.1.1.4'
N N 0.0061 0.0033 ' International Tables Vol C Tables 4.2.6.8 and 6.1.1.4'
Se Se -0.0929 2.2259 ' International Tables Vol C Tables 4.2.6.8 and 6.1.1.4'

loop_
_geom_angle_atom_site_label_1
_geom_angle_atom_site_label_2
_geom_angle_atom_site_label_3
_geom_angle
_geom_angle_site_symmetry_1
_geom_angle_site_symmetry_2
_geom_angle_site_symmetry_3
_geom_angle_publ_flag
Br1 Se C1 86.3(4) . . . yes
Br2 Se C1 89.6(4) . . . yes
Br1 Se Br2 175.74(7) . . . yes
C21 N2 C24 114.7(8) . . . yes
C22 N2 C23 108.8(8) . . . yes
C23 N2 C24 108.6(9) . . . yes
C21 N2 C23 108.2(9) . . . yes
C22 N2 C24 110.4(8) . . . yes
C21 N2 C22 106.0(9) . . . yes
N2 C24 C25 120.0(9) . . . yes
N2 C24 C29 118.6(9) . . . yes
C25 C24 C29 121.3(10) . . . no
C24 C25 C26 118.4(10) . . . no
C25 C26 C27 121.2(11) . . . no
C26 C27 C28 120.1(12) . . . no
C27 C28 C29 118.3(12) . . . no
C24 C29 C28 120.7(11) . . . no
Se C1 N1 178.3(11) . . . yes

loop_
_geom_bond_atom_site_label_1
_geom_bond_atom_site_label_2
_geom_bond_distance
_geom_bond_site_symmetry_1
_geom_bond_site_symmetry_2
_geom_bond_publ_flag
Br1 Se 2.6241(18) . . yes
Br2 Se 2.5296(19) . . yes
Se C1 1.865(11) . . yes
N2 C21 1.486(15) . . yes
N2 C22 1.517(15) . . yes
N2 C23 1.514(14) . . yes
N2 C24 1.498(15) . . yes
C24 C29 1.366(16) . . no
C24 C25 1.361(14) . . no
C25 C26 1.377(17) . . no
C26 C27 1.382(19) . . no
C27 C28 1.375(18) . . no
C28 C29 1.391(18) . . no
N1 C1 1.118(14) . . yes

loop_
_geom_torsion_atom_site_label_1
_geom_torsion_atom_site_label_2
_geom_torsion_atom_site_label_3
_geom_torsion_atom_site_label_4
_geom_torsion
_geom_torsion_site_symmetry_1
_geom_torsion_site_symmetry_2
_geom_torsion_site_symmetry_3
_geom_torsion_site_symmetry_4
_geom_torsion_publ_flag
C21 N2 C24 C25 -8.9(14) . . . . no
C22 N2 C24 C25 -128.5(10) . . . . no
C23 N2 C24 C25 112.3(11) . . . . no
C21 N2 C24 C29 171.1(10) . . . . no
C22 N2 C24 C29 51.5(13) . . . . no
C23 N2 C24 C29 -67.7(12) . . . . no
N2 C24 C25 C26 -179.1(10) . . . . no
C29 C24 C25 C26 0.9(16) . . . . no
N2 C24 C29 C28 179.8(10) . . . . no
C25 C24 C29 C28 -0.2(17) . . . . no
C24 C25 C26 C27 -1.6(17) . . . . no
C25 C26 C27 C28 1.5(19) . . . . no
C26 C27 C28 C29 -0.6(19) . . . . no
C27 C28 C29 C24 0.0(18) . . . . no
